data_4507003
loop_
_publ_author_name
'Das, Uttam Kumar'
'Puranik, Vedavati G.'
'Dastidar, Parthasarathi'

_publ_section_title
;
 Supramolecular Synthon Transferability and Gelation by Diprimary Ammonium
 Monocarboxylate Salts
;
_journal_issue 12
_journal_name_full 'Crystal Growth &amp; Design'
_journal_page_first 5864
_journal_paper_doi 10.1021/cg301242p
_journal_volume 12
_journal_year 2012
_chemical_formula_moiety 'C3 H12 N2, 2(C7 H4 N O4), H2 O'
_chemical_formula_sum 'C17 H22 N4 O9'
_chemical_formula_weight 426.39
_chemical_name_systematic
; 
 ? 
;
_space_group_IT_number 9
_symmetry_cell_setting monoclinic
_symmetry_space_group_name_Hall 'C -2yc'
_symmetry_space_group_name_H-M 'C 1 c 1'
_atom_sites_solution_hydrogens geom
_atom_sites_solution_primary direct
_atom_sites_solution_secondary difmap
_audit_creation_method SHELXL-97
_cell_angle_alpha 90.00
_cell_angle_beta 114.749(2)
_cell_angle_gamma 90.00
_cell_formula_units_Z 4
_cell_length_a 13.6068(8)
_cell_length_b 21.6420(16)
_cell_length_c 7.2516(4)
_cell_measurement_temperature 100(2)
_cell_volume 1939.3(2)
_computing_cell_refinement 'SMART APEX II'
_computing_data_collection 'SMART APEX II'
_computing_data_reduction 'SMART APEX SAINT'
_computing_molecular_graphics SHELXTL
_computing_publication_material 'MERCURY 2.3'
_computing_structure_refinement 'SHELXL-97 (Sheldrick, 1997)'
_computing_structure_solution 'SHELXS-97 (Sheldrick, 1990)'
_diffrn_ambient_temperature 100(2)
_diffrn_detector_area_resol_mean 3
_diffrn_measured_fraction_theta_full 0.999
_diffrn_measured_fraction_theta_max 0.999
_diffrn_measurement_device_type 'BRUKER CCD AREA'
_diffrn_measurement_method 'PHI-OMEGA SCAN'
_diffrn_radiation_monochromator graphite
_diffrn_radiation_source 'fine-focus sealed tube'
_diffrn_radiation_type MoK\a
_diffrn_radiation_wavelength 0.71073
_diffrn_reflns_av_R_equivalents 0.0344
_diffrn_reflns_av_sigmaI/netI 0.0160
_diffrn_reflns_limit_h_max 15
_diffrn_reflns_limit_h_min -16
_diffrn_reflns_limit_k_max 25
_diffrn_reflns_limit_k_min -25
_diffrn_reflns_limit_l_max 8
_diffrn_reflns_limit_l_min -8
_diffrn_reflns_number 14853
_diffrn_reflns_theta_full 25.00
_diffrn_reflns_theta_max 25.00
_diffrn_reflns_theta_min 1.88
_exptl_absorpt_coefficient_mu 0.120
_exptl_absorpt_correction_T_max 0.9765
_exptl_absorpt_correction_T_min 0.9317
_exptl_absorpt_correction_type multi-scan
_exptl_absorpt_process_details SADABS
_exptl_crystal_colour COLORLESS
_exptl_crystal_density_diffrn 1.460
_exptl_crystal_density_method 'not measured'
_exptl_crystal_description PLATE
_exptl_crystal_F_000 896
_exptl_crystal_size_max 0.60
_exptl_crystal_size_mid 0.36
_exptl_crystal_size_min 0.20
_refine_diff_density_max 0.107
_refine_diff_density_min -0.159
_refine_diff_density_rms 0.031
_refine_ls_extinction_method none
_refine_ls_goodness_of_fit_ref 1.043
_refine_ls_hydrogen_treatment mixed
_refine_ls_matrix_type full
_refine_ls_number_parameters 359
_refine_ls_number_reflns 1714
_refine_ls_number_restraints 2
_refine_ls_restrained_S_all 1.042
_refine_ls_R_factor_all 0.0242
_refine_ls_R_factor_gt 0.0239
_refine_ls_shift/su_max 0.001
_refine_ls_shift/su_mean 0.000
_refine_ls_structure_factor_coef Fsqd
_refine_ls_weighting_details 'calc w=1/[\s^2^(Fo^2^)+(0.0561P)^2^+0.1825P] where P=(Fo^2^+2Fc^2^)/3'
_refine_ls_weighting_scheme calc
_refine_ls_wR_factor_gt 0.0664
_refine_ls_wR_factor_ref 0.0669
_reflns_number_gt 1698
_reflns_number_total 1714
_reflns_threshold_expression >2sigma(I)
_cod_data_source_file cg301242p_si_007.cif
_cod_data_source_block B3A(3-NO2)
_cod_depositor_comments
;
The following automatic conversions were performed:

'_symmetry_cell_setting' value 'MONOCLINIC' changed to 'monoclinic'
according to /home/saulius/struct/CIF-dictionaries/cif_core.dic
dictionary named 'cif_core.dic' version 2.4.2 from
2011-04-26.

'_exptl_absorpt_correction_type' value 'MULTI-SCAN'
changed to 'multi-scan' according to
/home/saulius/struct/CIF-dictionaries/cif_core.dic dictionary named
'cif_core.dic' version 2.4.2 from 2011-04-26.

Automatic conversion script
Id: cif_fix_values 1891 2012-01-12 08:04:46Z andrius 
;
_cod_original_sg_symbol_H-M Cc
_cod_database_code 4507003

loop_
_symmetry_equiv_pos_as_xyz
'x, y, z'
'x, -y, z+1/2'
'x+1/2, y+1/2, z'
'x+1/2, -y+1/2, z+1/2'

loop_
_atom_site_label
_atom_site_type_symbol
_atom_site_fract_x
_atom_site_fract_y
_atom_site_fract_z
_atom_site_U_iso_or_equiv
_atom_site_adp_type
_atom_site_occupancy
_atom_site_symmetry_multiplicity
_atom_site_calc_flag
C1 C 0.39223(15) 0.12608(8) 0.8797(3) 0.0338(4) Uani 1 1 d
O2 O 0.30155(12) 0.13148(6) 0.8834(3) 0.0483(4) Uani 1 1 d
O3 O 0.45598(12) 0.16996(7) 0.8993(2) 0.0469(3) Uani 1 1 d
C4 C 0.42821(13) 0.06144(8) 0.8584(2) 0.0306(3) Uani 1 1 d
C5 C 0.53054(14) 0.04944(9) 0.8681(3) 0.0350(4) Uani 1 1 d
C6 C 0.56386(14) -0.01125(9) 0.8630(3) 0.0370(4) Uani 1 1 d
C7 C 0.49708(14) -0.06018(9) 0.8525(3) 0.0349(4) Uani 1 1 d
C8 C 0.39503(14) -0.04706(8) 0.8398(2) 0.0315(3) Uani 1 1 d
N9 N 0.32312(13) -0.09825(8) 0.8333(3) 0.0390(3) Uani 1 1 d
O10 O 0.36089(14) -0.14959(7) 0.8783(3) 0.0617(5) Uani 1 1 d
O11 O 0.22764(13) -0.08687(8) 0.7834(4) 0.0650(5) Uani 1 1 d
C12 C 0.35906(13) 0.01236(8) 0.8404(2) 0.0310(4) Uani 1 1 d
C13 C 0.30638(15) 0.36438(9) 0.2382(3) 0.0380(4) Uani 1 1 d
O14 O 0.33401(13) 0.31347(7) 0.1958(3) 0.0531(4) Uani 1 1 d
O15 O 0.21997(13) 0.37495(7) 0.2530(3) 0.0568(4) Uani 1 1 d
C16 C 0.38066(15) 0.41914(9) 0.2717(3) 0.0352(4) Uani 1 1 d
C17 C 0.34062(15) 0.47809(9) 0.2694(3) 0.0339(4) Uani 1 1 d
C18 C 0.40629(15) 0.52860(9) 0.2903(3) 0.0392(4) Uani 1 1 d
N19 N 0.36093(15) 0.59066(8) 0.2829(3) 0.0495(5) Uani 1 1 d
O20 O 0.26912(15) 0.59508(8) 0.2733(3) 0.0603(4) Uani 1 1 d
O21 O 0.41631(18) 0.63514(9) 0.2882(4) 0.0827(7) Uani 1 1 d
C22 C 0.51294(18) 0.52270(11) 0.3189(3) 0.0504(5) Uani 1 1 d
C23 C 0.55305(18) 0.46342(13) 0.3251(4) 0.0559(6) Uani 1 1 d
C24 C 0.48771(16) 0.41218(10) 0.2998(3) 0.0446(4) Uani 1 1 d
N25 N 0.56817(13) 0.21212(7) 0.6667(3) 0.0356(3) Uani 1 1 d
C26 C 0.61629(19) 0.27427(9) 0.7367(3) 0.0404(4) Uani 1 1 d
C27 C 0.63927(16) 0.28558(8) 0.9565(3) 0.0350(4) Uani 1 1 d
C28 C 0.71699(17) 0.23939(8) 1.1010(3) 0.0408(4) Uani 1 1 d
N29 N 0.72672(15) 0.25151(8) 1.3097(3) 0.0406(4) Uani 1 1 d
O30 O 1.00437(12) 0.25990(7) 0.7457(2) 0.0421(3) Uani 1 1 d
H24 H 0.517(2) 0.3706(13) 0.300(4) 0.053(7) Uiso 1 1 d
H23 H 0.625(3) 0.4511(15) 0.344(5) 0.074(9) Uiso 1 1 d
H17 H 0.273(2) 0.4832(10) 0.253(3) 0.035(5) Uiso 1 1 d
H12 H 0.292(2) 0.0213(12) 0.838(4) 0.045(6) Uiso 1 1 d
H7 H 0.521(2) -0.1048(12) 0.852(4) 0.048(6) Uiso 1 1 d
H6 H 0.638(2) -0.0210(12) 0.873(4) 0.052(7) Uiso 1 1 d
H5 H 0.5800(19) 0.0844(10) 0.881(3) 0.036(5) Uiso 1 1 d
H28A H 0.686(2) 0.1973(13) 1.068(4) 0.050(6) Uiso 1 1 d
H28B H 0.789(3) 0.2423(13) 1.104(4) 0.054(7) Uiso 1 1 d
H27A H 0.5738(19) 0.2869(10) 0.970(3) 0.031(5) Uiso 1 1 d
H27B H 0.665(2) 0.3287(11) 0.994(3) 0.043(6) Uiso 1 1 d
H26B H 0.571(2) 0.3036(12) 0.652(4) 0.049(6) Uiso 1 1 d
H26A H 0.677(3) 0.2765(12) 0.719(4) 0.050(6) Uiso 1 1 d
H25A H 0.526(2) 0.2007(13) 0.721(4) 0.052(7) Uiso 1 1 d
H25B H 0.625(2) 0.1782(13) 0.697(4) 0.060(7) Uiso 1 1 d
H25C H 0.535(2) 0.2114(11) 0.538(4) 0.041(6) Uiso 1 1 d
H30A H 0.959(3) 0.2363(16) 0.732(5) 0.070(10) Uiso 1 1 d
H30B H 0.979(3) 0.2834(14) 0.637(5) 0.062(8) Uiso 1 1 d
H29A H 0.660(2) 0.2495(11) 1.307(4) 0.040(6) Uiso 1 1 d
H29B H 0.753(3) 0.2973(16) 1.353(5) 0.074(9) Uiso 1 1 d
H29C H 0.763(3) 0.2237(14) 1.397(5) 0.057(7) Uiso 1 1 d
H22 H 0.554(3) 0.5584(13) 0.330(5) 0.060(7) Uiso 1 1 d

loop_
_atom_site_aniso_label
_atom_site_aniso_U_11
_atom_site_aniso_U_22
_atom_site_aniso_U_33
_atom_site_aniso_U_23
_atom_site_aniso_U_13
_atom_site_aniso_U_12
C1 0.0389(9) 0.0310(9) 0.0341(8) 0.0018(6) 0.0177(7) 0.0002(7)
O2 0.0459(8) 0.0335(7) 0.0714(9) 0.0046(6) 0.0303(7) 0.0074(6)
O3 0.0580(8) 0.0354(7) 0.0580(8) -0.0080(6) 0.0348(7) -0.0111(6)
C4 0.0324(8) 0.0333(9) 0.0269(7) 0.0007(6) 0.0132(6) -0.0001(6)
C5 0.0312(8) 0.0424(10) 0.0334(8) -0.0008(7) 0.0155(7) -0.0044(7)
C6 0.0290(8) 0.0490(10) 0.0357(9) 0.0008(7) 0.0162(7) 0.0048(7)
C7 0.0354(9) 0.0380(9) 0.0332(8) 0.0010(7) 0.0164(7) 0.0072(7)
C8 0.0322(8) 0.0324(9) 0.0299(8) 0.0019(6) 0.0132(6) 0.0006(7)
N9 0.0365(8) 0.0342(8) 0.0471(8) 0.0036(6) 0.0182(6) -0.0007(6)
O10 0.0553(9) 0.0308(7) 0.0966(13) 0.0127(7) 0.0294(9) 0.0058(7)
O11 0.0398(8) 0.0448(9) 0.1116(15) 0.0105(9) 0.0329(9) -0.0024(7)
C12 0.0281(8) 0.0347(9) 0.0323(8) 0.0020(6) 0.0147(7) 0.0026(7)
C13 0.0354(9) 0.0343(9) 0.0430(9) -0.0021(7) 0.0153(8) -0.0017(7)
O14 0.0512(8) 0.0381(7) 0.0687(9) -0.0127(7) 0.0238(7) 0.0003(6)
O15 0.0459(8) 0.0370(8) 0.0984(13) -0.0024(7) 0.0410(9) -0.0050(6)
C16 0.0357(9) 0.0388(9) 0.0315(8) -0.0010(7) 0.0144(7) -0.0007(7)
C17 0.0312(9) 0.0373(9) 0.0335(8) -0.0008(7) 0.0139(7) -0.0032(7)
C18 0.0412(10) 0.0391(10) 0.0341(9) 0.0011(7) 0.0125(8) -0.0081(8)
N19 0.0538(12) 0.0353(9) 0.0480(10) 0.0026(7) 0.0101(8) -0.0100(7)
O20 0.0614(10) 0.0414(8) 0.0757(11) 0.0047(8) 0.0265(8) 0.0032(7)
O21 0.0740(12) 0.0419(9) 0.1118(16) 0.0060(10) 0.0189(11) -0.0238(8)
C22 0.0409(10) 0.0561(12) 0.0520(11) 0.0000(10) 0.0174(9) -0.0178(10)
C23 0.0318(9) 0.0785(15) 0.0600(13) 0.0008(12) 0.0219(9) -0.0078(10)
C24 0.0354(10) 0.0507(12) 0.0506(11) 0.0000(9) 0.0210(9) 0.0024(8)
N25 0.0367(8) 0.0336(8) 0.0380(8) -0.0025(6) 0.0172(7) -0.0026(6)
C26 0.0505(11) 0.0305(8) 0.0435(10) 0.0026(8) 0.0229(9) -0.0043(8)
C27 0.0399(9) 0.0261(8) 0.0401(9) 0.0025(7) 0.0177(7) 0.0016(7)
C28 0.0378(9) 0.0332(9) 0.0475(10) 0.0002(8) 0.0138(8) 0.0030(8)
N29 0.0356(8) 0.0369(8) 0.0403(8) 0.0076(7) 0.0071(6) -0.0054(7)
O30 0.0360(7) 0.0466(8) 0.0429(7) 0.0037(6) 0.0156(6) 0.0018(6)

loop_
_atom_type_symbol
_atom_type_description
_atom_type_scat_dispersion_real
_atom_type_scat_dispersion_imag
_atom_type_scat_source
C C 0.0033 0.0016 'International Tables Vol C Tables 4.2.6.8 and 6.1.1.4'
H H 0.0000 0.0000 'International Tables Vol C Tables 4.2.6.8 and 6.1.1.4'
N N 0.0061 0.0033 'International Tables Vol C Tables 4.2.6.8 and 6.1.1.4'
O O 0.0106 0.0060 'International Tables Vol C Tables 4.2.6.8 and 6.1.1.4'

loop_
_geom_angle_atom_site_label_1
_geom_angle_atom_site_label_2
_geom_angle_atom_site_label_3
_geom_angle
_geom_angle_site_symmetry_1
_geom_angle_site_symmetry_3
O2 C1 O3 124.68(17) . 1
O2 C1 O3 124.68(17) . .
O3 C1 O3 0.00(15) 1 .
O2 C1 C4 116.96(16) . .
O3 C1 C4 118.31(16) 1 .
O3 C1 C4 118.31(16) . .
O3 O3 C1 0(10) 1 .
C5 C4 C12 119.16(16) . .
C5 C4 C1 121.92(16) . .
C12 C4 C1 118.81(15) . .
C4 C5 C6 120.31(17) . .
C4 C5 H5 119.3(13) . .
C6 C5 H5 120.4(13) . .
C7 C6 C5 120.76(16) . .
C7 C6 H6 117.6(15) . .
C5 C6 H6 121.6(15) . .
C6 C7 C8 117.85(16) . .
C6 C7 H7 121.7(14) . .
C8 C7 H7 120.4(14) . .
C12 C8 C7 122.72(16) . .
C12 C8 N9 118.20(15) . .
C7 C8 N9 119.04(16) . .
O10 N9 O11 123.03(17) . .
O10 N9 C8 118.87(16) . .
O11 N9 C8 118.10(17) . .
C8 C12 C4 119.14(15) . .
C8 C12 H12 123.0(16) . .
C4 C12 H12 117.7(16) . .
O15 C13 O14 125.31(19) . .
O15 C13 C16 115.74(17) . .
O14 C13 C16 118.94(17) . .
C17 C16 C24 118.93(18) . .
C17 C16 C13 119.20(16) . .
C24 C16 C13 121.84(17) . .
C18 C17 C16 119.70(17) . .
C18 C17 H17 120.3(14) . .
C16 C17 H17 120.0(14) . .
C17 C18 C22 122.3(2) . .
C17 C18 N19 118.51(17) . .
C22 C18 N19 119.22(18) . .
O21 N19 O20 123.0(2) . .
O21 N19 C18 118.6(2) . .
O20 N19 C18 118.42(16) . .
C18 C22 C23 117.65(19) . .
C18 C22 H22 118.9(18) . .
C23 C22 H22 123.5(18) . .
C22 C23 C24 120.9(2) . .
C22 C23 H23 128.2(19) . .
C24 C23 H23 110.8(19) . .
C23 C24 C16 120.5(2) . .
C23 C24 H24 119.7(16) . .
C16 C24 H24 119.8(16) . .
C26 N25 H25A 112.8(18) . .
C26 N25 H25B 113.2(16) . .
H25A N25 H25B 106(2) . .
C26 N25 H25C 110.3(17) . .
H25A N25 H25C 110(2) . .
H25B N25 H25C 103(2) . .
N25 C26 C27 111.91(15) . .
N25 C26 H26B 108.9(16) . .
C27 C26 H26B 112.2(16) . .
N25 C26 H26A 107.6(17) . .
C27 C26 H26A 110.5(18) . .
H26B C26 H26A 106(2) . .
C26 C27 C28 113.57(16) . .
C26 C27 H27A 109.4(13) . .
C28 C27 H27A 111.4(13) . .
C26 C27 H27B 109.6(13) . .
C28 C27 H27B 111.8(14) . .
H27A C27 H27B 100.3(19) . .
N29 C28 C27 109.10(16) . .
N29 C28 H28A 105.1(15) . .
C27 C28 H28A 109.7(15) . .
N29 C28 H28B 107.9(16) . .
C27 C28 H28B 112.1(16) . .
H28A C28 H28B 113(2) . .
C28 N29 H29A 108.2(15) . .
C28 N29 H29B 110.1(18) . .
H29A N29 H29B 106(2) . .
C28 N29 H29C 113(2) . .
H29A N29 H29C 105(2) . .
H29B N29 H29C 114(3) . .
H30A O30 H30B 106(3) . .

loop_
_geom_bond_atom_site_label_1
_geom_bond_atom_site_label_2
_geom_bond_distance
_geom_bond_site_symmetry_2
C1 O2 1.251(2) .
C1 O3 1.253(2) 1
C1 O3 1.253(2) .
C1 C4 1.511(2) .
O3 O3 0.000(3) 1
C4 C5 1.389(2) .
C4 C12 1.389(2) .
C5 C6 1.395(3) .
C5 H5 0.99(2) .
C6 C7 1.377(3) .
C6 H6 1.00(3) .
C7 C8 1.382(2) .
C7 H7 1.02(3) .
C8 C12 1.377(2) .
C8 N9 1.466(2) .
N9 O10 1.210(2) .
N9 O11 1.219(2) .
C12 H12 0.92(3) .
C13 O15 1.246(3) .
C13 O14 1.244(2) .
C13 C16 1.510(3) .
C16 C17 1.385(3) .
C16 C24 1.392(3) .
C17 C18 1.380(3) .
C17 H17 0.88(3) .
C18 C22 1.383(3) .
C18 N19 1.470(3) .
N19 O21 1.213(3) .
N19 O20 1.225(3) .
C22 C23 1.387(4) .
C22 H22 0.93(3) .
C23 C24 1.385(3) .
C23 H23 0.97(4) .
C24 H24 0.98(3) .
N25 C26 1.489(2) .
N25 H25A 0.85(3) .
N25 H25B 1.02(3) .
N25 H25C 0.85(3) .
C26 C27 1.510(3) .
C26 H26B 0.92(3) .
C26 H26A 0.89(3) .
C27 C28 1.513(3) .
C27 H27A 0.94(2) .
C27 H27B 0.99(2) .
C28 N29 1.486(3) .
C28 H28A 0.99(3) .
C28 H28B 0.98(3) .
N29 H29A 0.90(3) .
N29 H29B 1.06(3) .
N29 H29C 0.86(3) .
O30 H30A 0.78(4) .
O30 H30B 0.88(3) .

loop_
_geom_hbond_atom_site_label_D
_geom_hbond_atom_site_label_H
_geom_hbond_atom_site_label_A
_geom_hbond_distance_DH
_geom_hbond_distance_HA
_geom_hbond_distance_DA
_geom_hbond_angle_DHA
_geom_hbond_site_symmetry_A
N25 H25A O3 0.85(3) 2.02(3) 2.857(2) 168(3) 1
N25 H25B O15 1.02(3) 1.65(3) 2.670(2) 178(3) 4
N25 H25C O30 0.85(3) 2.08(3) 2.868(2) 155(2) 4_454
O30 H30A O14 0.78(4) 1.93(4) 2.706(2) 173(4) 4
O30 H30B O3 0.88(3) 1.91(4) 2.768(2) 167(3) 4_554
N29 H29A O30 0.90(3) 1.99(3) 2.873(2) 169(2) 4_455
N29 H29B O2 1.06(3) 1.65(3) 2.698(2) 169(3) 4
N29 H29C O14 0.86(3) 2.13(3) 2.920(2) 152(3) 4_556
